data_4323023
loop_
_publ_author_name
'Nicholas Prokopuk'
'Vance O. Kennedy'
'Charlotte L. Stern'
'Duward F. Shriver'

_publ_section_title
;
 Substitution and Redox Chemistry of [Bu4N]2[Ta6Cl12(OSO2CF3)6]
;
_journal_name_full 'Inorganic Chemistry'
_journal_page_first 5001
_journal_page_last 5006
_journal_paper_doi 10.1021/ic980334d
_journal_volume 37
_journal_year 1998
_chemical_formula_moiety 'C56 H112 Cl16 N9 S6 Ta6 '
_chemical_formula_sum 'C56 H112 Cl16 N9 S6 Ta6'
_chemical_formula_weight 2756.86
_space_group_IT_number 14
_symmetry_cell_setting monoclinic
_symmetry_Int_Tables_number 14
_symmetry_space_group_name_Hall '-P 2ybc'
_symmetry_space_group_name_H-M 'P 1 21/c 1'
_audit_creation_date 'Wed Aug  6 15:41:10 1997'
_audit_creation_method 'from TEXRAY.INF file'
_cell_angle_alpha 90
_cell_angle_beta 100.03(2)
_cell_angle_gamma 90
_cell_formula_units_Z 4
_cell_length_a 25.855(6)
_cell_length_b 21.843(6)
_cell_length_c 16.423(3)
_cell_measurement_reflns_used 25
_cell_measurement_temperature 153.2
_cell_measurement_theta_max 20.0
_cell_measurement_theta_min 23.5
_cell_volume 9133(4)
_computing_cell_refinement 'MSC/AFC Diffractometer Control'
_computing_data_collection 'MSC/AFC Diffractometer Control'
_computing_data_reduction teXsan
_computing_publication_material teXsan
_computing_structure_refinement teXsan
_computing_structure_solution SHELXS86
_diffrn_ambient_temperature 153.2
_diffrn_measurement_device CAD4
_diffrn_measurement_method 'omega/theta scans'
_diffrn_orient_matrix_UB_11 0.02334
_diffrn_orient_matrix_UB_12 0.03197
_diffrn_orient_matrix_UB_13 -0.01783
_diffrn_orient_matrix_UB_21 -0.01929
_diffrn_orient_matrix_UB_22 -0.00345
_diffrn_orient_matrix_UB_23 -0.05812
_diffrn_orient_matrix_UB_31 -0.02500
_diffrn_orient_matrix_UB_32 0.03259
_diffrn_orient_matrix_UB_33 0.01129
_diffrn_radiation_monochromator graphite
_diffrn_radiation_source 'X-ray tube'
_diffrn_radiation_type MoKalpha
_diffrn_radiation_wavelength 0.7107
_diffrn_reflns_av_R_equivalents 21.63
_diffrn_reflns_limit_h_max 0
_diffrn_reflns_limit_h_min -28
_diffrn_reflns_limit_k_max 23
_diffrn_reflns_limit_k_min 0
_diffrn_reflns_limit_l_max 18
_diffrn_reflns_limit_l_min -17
_diffrn_reflns_number 13383
_diffrn_reflns_theta_max 22.97
_diffrn_standards_decay_% -0.88
_diffrn_standards_interval_count 90
_diffrn_standards_number 3
_exptl_absorpt_coefficient_mu 7.790
_exptl_absorpt_correction_T_max 0.565
_exptl_absorpt_correction_T_min 0.076
_exptl_absorpt_correction_type analytical
_exptl_absorpt_process_details Tompa_analytical
_exptl_crystal_colour Brown
_exptl_crystal_density_diffrn 2.005
_exptl_crystal_description platy
_exptl_crystal_F_000 5268.00
_exptl_crystal_size_max 0.440
_exptl_crystal_size_mid 0.430
_exptl_crystal_size_min 0.030
_refine_diff_density_max 1.59
_refine_diff_density_min -1.49
_refine_ls_extinction_coef 0.02478
_refine_ls_extinction_method Zachariasen_type_2_Gaussian_isotropic
_refine_ls_goodness_of_fit_obs 1.750
_refine_ls_hydrogen_treatment noref
_refine_ls_matrix_type full
_refine_ls_number_parameters 808
_refine_ls_number_reflns 7144
_refine_ls_number_restraints 0
_refine_ls_R_factor_obs 0.0434
_refine_ls_shift/esd_max 0.7280
_refine_ls_structure_factor_coef F
_refine_ls_weighting_scheme sigma
_refine_ls_wR_factor_obs 0.0383
_reflns_number_observed 7144
_reflns_number_total 13114
_reflns_observed_criterion 3.00
_cod_data_source_file ic980334d.cif
_cod_data_source_block C56H112Cl16N9S6Ta6
_cod_original_cell_volume 9133(3)
_cod_original_sg_symbol_H-M 'P 21/c '
_cod_original_formula_sum 'C56 H112 Cl16 N9 S6 Ta6 '
_cod_database_code 4323023

loop_
_symmetry_equiv_pos_as_xyz
'   +x,   +y,   +z'
'   -x,1/2+y,1/2-z'
'   -x,   -y,   -z'
'   +x,1/2-y,1/2+z'

loop_
_atom_site_aniso_label
_atom_site_aniso_U_11
_atom_site_aniso_U_22
_atom_site_aniso_U_33
_atom_site_aniso_U_12
_atom_site_aniso_U_13
_atom_site_aniso_U_23
Ta(1) 0.0293(5) 0.0155(5) 0.0135(3) -0.0004(4) 0.0078(3) -0.0014(3)
Ta(2) 0.0283(6) 0.0130(5) 0.0180(4) -0.0035(4) 0.0068(3) -0.0003(4)
Ta(3) 0.0274(6) 0.0133(5) 0.0177(4) 0.0026(4) 0.0070(3) 0.0004(4)
Ta(4) 0.0243(5) 0.0267(6) 0.0185(4) -0.0021(4) 0.0045(3) 0.0003(4)
Ta(5) 0.0244(6) 0.0212(6) 0.0243(4) -0.0057(4) 0.0068(4) -0.0003(4)
Ta(6) 0.0238(6) 0.0220(6) 0.0246(4) 0.0008(4) 0.0082(4) -0.0001(4)
Cl(1) 0.038(4) 0.024(3) 0.024(2) -0.004(3) 0.013(2) 0.004(2)
Cl(2) 0.051(4) 0.023(3) 0.018(2) -0.008(3) 0.008(2) -0.006(2)
Cl(3) 0.028(3) 0.026(3) 0.029(2) -0.003(3) 0.007(2) 0.001(2)
Cl(4) 0.054(4) 0.019(3) 0.024(2) 0.004(3) 0.019(2) -0.001(2)
Cl(5) 0.040(4) 0.011(3) 0.034(3) -0.001(2) 0.008(3) 0.000(2)
Cl(6) 0.035(3) 0.027(3) 0.020(2) 0.007(3) 0.008(2) 0.005(2)
Cl(7) 0.020(4) 0.041(4) 0.034(3) 0.008(3) 0.001(2) 0.009(2)
Cl(8) 0.039(4) 0.031(3) 0.032(3) -0.006(3) 0.009(2) 0.007(2)
Cl(9) 0.025(3) 0.035(4) 0.046(3) -0.004(3) 0.014(2) 0.000(3)
Cl(10) 0.034(4) 0.036(4) 0.034(3) -0.009(3) 0.001(2) -0.006(3)
Cl(11) 0.051(4) 0.032(3) 0.024(2) 0.005(3) 0.014(2) -0.007(3)
Cl(12) 0.038(4) 0.022(4) 0.048(3) -0.006(3) 0.013(3) -0.001(2)
Cl(13) 0.081(7) 0.148(9) 0.092(5) 0.025(6) 0.027(4) 0.012(6)
Cl(14) 0.105(8) 0.118(8) 0.079(5) 0.029(6) 0.010(5) 0.015(5)
Cl(15) 0.122(9) 0.143(10) 0.102(6) 0.010(7) 0.012(5) -0.027(6)
Cl(16) 0.15(1) 0.104(8) 0.090(6) 0.064(7) -0.020(6) -0.006(5)
S(1) 0.057(5) 0.054(5) 0.033(3) 0.009(3) 0.028(3) 0.000(3)
S(2) 0.032(4) 0.022(3) 0.055(3) -0.008(3) 0.003(3) 0.002(3)
S(3) 0.046(5) 0.025(4) 0.067(4) 0.010(3) 0.020(3) -0.003(3)
S(4) 0.064(5) 0.043(4) 0.024(3) 0.004(3) -0.001(3) 0.011(2)
S(5) 0.035(4) 0.047(4) 0.059(4) -0.021(3) 0.004(3) 0.004(3)
S(6) 0.034(4) 0.048(4) 0.042(3) 0.014(3) 0.011(3) 0.000(3)
N(1) 0.05(1) 0.02(1) 0.039(9) -0.001(8) 0.036(8) 0.001(7)
N(2) 0.02(1) 0.05(1) 0.024(9) -0.004(9) 0.012(8) -0.003(8)
N(3) 0.03(1) 0.02(1) 0.032(9) 0.009(8) 0.012(8) 0.006(8)
N(4) 0.03(1) 0.03(1) 0.030(9) -0.004(8) 0.002(7) 0.008(8)
N(5) 0.03(1) 0.05(1) 0.04(1) 0.002(10) 0.016(9) 0.002(9)
N(6) 0.05(2) 0.03(1) 0.04(1) -0.001(10) -0.002(9) 0.010(9)
N(7) 0.02(1) 0.03(1) 0.020(8) 0.008(8) 0.003(7) -0.005(7)
N(8) 0.04(1) 0.03(1) 0.033(9) 0.004(9) -0.003(8) 0.003(8)
N(9) 0.04(1) 0.010(9) 0.029(8) 0.011(8) 0.010(8) 0.006(7)
C(7) 0.02(1) 0.02(1) 0.04(1) 0.005(9) 0.001(9) 0.000(9)
C(8) 0.03(2) 0.04(2) 0.04(1) 0.00(1) 0.00(1) 0.00(1)
C(9) 0.04(2) 0.02(2) 0.07(2) -0.01(1) 0.04(1) -0.01(1)
C(10) 0.12(3) 0.01(1) 0.07(2) -0.01(1) 0.05(2) 0.00(1)
C(11) 0.04(2) 0.03(1) 0.04(1) 0.00(1) 0.00(1) 0.00(1)
C(12) 0.04(2) 0.03(1) 0.05(1) -0.01(1) 0.02(1) -0.02(1)
C(13) 0.04(2) 0.03(1) 0.03(1) -0.01(1) 0.02(1) -0.008(10)
C(14) 0.08(2) 0.04(2) 0.07(2) -0.01(1) 0.05(2) -0.01(1)
C(15) 0.04(2) 0.03(1) 0.02(1) -0.01(1) 0.000(9) -0.001(9)
C(16) 0.03(2) 0.04(2) 0.05(1) 0.00(1) 0.01(1) -0.01(1)
C(17) 0.08(2) 0.06(2) 0.04(1) 0.00(2) 0.03(1) 0.00(1)
C(18) 0.10(3) 0.05(2) 0.07(2) -0.01(2) 0.06(2) -0.02(1)
C(19) 0.04(2) 0.03(1) 0.02(1) 0.00(1) 0.003(9) -0.006(9)
C(20) 0.07(2) 0.03(2) 0.04(1) -0.01(1) 0.03(1) 0.00(1)
C(21) 0.07(2) 0.07(2) 0.05(1) -0.05(2) 0.02(1) -0.02(1)
C(22) 0.15(3) 0.09(3) 0.07(2) -0.07(2) 0.06(2) -0.02(2)
C(23) 0.01(1) 0.04(2) 0.05(1) 0.02(1) -0.002(10) 0.01(1)
C(24) 0.05(2) 0.05(2) 0.05(1) 0.00(1) 0.01(1) -0.01(1)
C(25) 0.09(2) 0.03(2) 0.06(2) 0.00(1) 0.03(2) 0.01(1)
C(26) 0.04(2) 0.04(2) 0.08(2) 0.01(1) -0.01(1) 0.00(1)
C(27) 0.04(2) 0.05(2) 0.02(1) 0.00(1) -0.007(10) 0.00(1)
C(28) 0.07(2) 0.04(1) 0.02(1) 0.03(1) -0.01(1) -0.01(1)
C(29) 0.21(4) 0.05(2) 0.05(2) 0.07(2) -0.03(2) 0.00(1)
C(30) 0.22(5) 0.14(4) 0.05(2) 0.09(3) -0.07(2) -0.03(2)
C(31) 0.07(2) 0.02(1) 0.03(1) 0.00(1) 0.01(1) 0.010(9)
C(32) 0.05(2) 0.06(2) 0.07(2) -0.02(1) 0.01(1) -0.01(1)
C(33) 0.10(2) 0.04(2) 0.06(2) -0.02(1) 0.02(2) 0.00(1)
C(34) 0.17(4) 0.14(4) 0.08(2) -0.03(3) 0.07(2) 0.02(2)
C(35) 0.05(2) 0.02(1) 0.04(1) 0.00(1) 0.01(1) 0.00(1)
C(36) 0.07(2) 0.06(2) 0.06(2) 0.01(2) -0.03(1) -0.02(1)
C(37) 0.10(3) 0.07(2) 0.08(2) -0.01(2) 0.01(2) 0.00(2)
C(39) 0.04(2) 0.03(1) 0.03(1) 0.00(1) 0.00(1) 0.013(10)
C(40) 0.04(2) 0.03(1) 0.010(9) -0.01(1) 0.010(9) 0.011(8)
C(41) 0.05(2) 0.03(1) 0.02(1) -0.02(1) -0.012(10) 0.007(10)
C(42) 0.11(3) 0.02(2) 0.05(1) -0.02(1) 0.04(1) -0.02(1)
C(43) 0.03(1) 0.03(1) 0.013(9) 0.00(1) 0.003(9) 0.018(9)
C(44) 0.04(2) 0.03(1) 0.03(1) 0.00(1) 0.03(1) 0.001(9)
C(45) 0.03(2) 0.07(2) 0.05(1) -0.01(1) -0.01(1) -0.01(1)
C(46) 0.03(2) 0.08(2) 0.06(1) -0.01(1) 0.01(1) 0.00(1)
C(47) 0.02(1) 0.03(1) 0.05(1) 0.01(1) 0.01(1) 0.00(1)
C(48) 0.04(2) 0.06(2) 0.02(1) 0.00(1) 0.00(1) -0.01(1)
C(49) 0.03(1) 0.04(2) 0.04(1) 0.00(1) 0.013(10) -0.01(1)
C(50) 0.05(2) 0.07(2) 0.06(1) -0.02(1) 0.01(1) -0.02(1)
C(51) 0.05(2) 0.02(1) 0.04(1) 0.01(1) 0.02(1) 0.013(10)
C(52) 0.06(2) 0.03(1) 0.02(1) 0.00(1) 0.010(10) 0.003(9)
C(53) 0.07(2) 0.04(2) 0.02(1) -0.03(1) 0.02(1) -0.009(10)
C(54) 0.05(2) 0.04(2) 0.05(1) 0.02(1) 0.03(1) 0.01(1)
C(55) 0.12(3) 0.15(4) 0.06(2) 0.07(2) 0.02(2) 0.01(2)
C(56) 0.12(3) 0.29(5) 0.06(2) -0.15(3) 0.05(2) -0.06(3)

loop_
_atom_site_label
_atom_site_fract_x
_atom_site_fract_y
_atom_site_fract_z
_atom_site_U_iso_or_equiv
_atom_site_thermal_displace_type
_atom_site_calc_flag
_atom_site_calc_attached_atom
Ta(1) 0.49964(3) 0.98839(4) -0.12498(4) 0.0189(2) Uij ? ?
Ta(2) 0.55634(3) 1.06780(4) 0.00420(4) 0.0194(2) Uij ? ?
Ta(3) 0.55910(3) 0.93485(4) 0.02658(4) 0.0191(2) Uij ? ?
Ta(4) 0.97369(3) 0.50973(4) -0.12565(4) 0.0231(2) Uij ? ?
Ta(5) 0.94690(4) 0.42960(4) 0.00464(4) 0.0230(3) Uij ? ?
Ta(6) 0.94433(3) 0.56313(4) 0.02336(4) 0.0230(3) Uij ? ?
Cl(1) 0.5670(2) 1.0649(2) -0.1408(2) 0.028(1) Uij ? ?
Cl(2) 0.4340(2) 0.9061(2) -0.1517(3) 0.031(2) Uij ? ?
Cl(3) 0.6348(2) 1.0036(2) 0.0364(2) 0.028(1) Uij ? ?
Cl(4) 0.5675(2) 0.9108(2) -0.1153(3) 0.031(2) Uij ? ?
Cl(5) 0.5025(2) 0.8451(2) 0.0299(3) 0.028(2) Uij ? ?
Cl(6) 0.5702(2) 0.9379(2) 0.1780(2) 0.027(1) Uij ? ?
Cl(7) 0.9031(2) 0.5842(2) -0.1203(3) 0.032(2) Uij ? ?
Cl(8) 1.0317(2) 0.5927(2) -0.1523(3) 0.034(2) Uij ? ?
Cl(9) 0.8731(2) 0.4916(3) 0.0316(3) 0.034(2) Uij ? ?
Cl(10) 0.9071(2) 0.4288(3) -0.1422(3) 0.035(2) Uij ? ?
Cl(11) 0.9673(2) 0.5638(3) 0.1747(2) 0.035(2) Uij ? ?
Cl(12) 0.9968(2) 0.6561(2) 0.0213(3) 0.035(2) Uij ? ?
Cl(13) 0.3046(3) 0.0727(5) 0.1379(4) 0.106(4) Uij ? ?
Cl(14) 0.2860(3) 0.0852(4) 0.3055(4) 0.102(3) Uij ? ?
Cl(15) 0.7937(4) 0.0661(5) 0.6843(5) 0.123(4) Uij ? ?
Cl(16) 0.6854(4) 0.0901(4) 0.6231(5) 0.120(4) Uij ? ?
S(1) 0.5475(2) 0.9726(3) -0.3950(3) 0.046(2) Uij ? ?
S(2) 0.6737(2) 1.2457(2) 0.0263(3) 0.037(2) Uij ? ?
S(3) 0.6745(3) 0.7662(3) 0.0005(3) 0.045(2) Uij ? ?
S(4) 0.9140(2) 0.5413(3) -0.4249(3) 0.045(2) Uij ? ?
S(5) 0.7939(2) 0.2976(3) -0.0259(3) 0.047(2) Uij ? ?
S(6) 0.7899(2) 0.6710(3) 0.0779(3) 0.041(2) Uij ? ?
N(1) 0.5013(7) 0.9783(7) -0.2546(9) 0.034(5) Uij ? ?
N(2) 0.6143(6) 1.1401(8) 0.0101(8) 0.029(6) Uij ? ?
N(3) 0.6187(7) 0.8667(7) 0.0489(8) 0.028(5) Uij ? ?
N(4) 0.9449(6) 0.5204(7) -0.2570(8) 0.031(5) Uij ? ?
N(5) 0.8901(7) 0.3579(9) 0.0046(9) 0.040(6) Uij ? ?
N(6) 0.8849(7) 0.6284(8) 0.0478(9) 0.041(6) Uij ? ?
N(7) 0.1583(6) 0.1905(7) 0.1371(8) 0.021(5) Uij ? ?
N(8) 0.8157(7) 0.1315(7) 0.1286(9) 0.033(6) Uij ? ?
N(9) 0.5003(6) 0.1835(7) 0.6301(8) 0.025(5) Uij ? ?
C(1) 0.5214(7) 0.9743(8) -0.3130(10) 0.022(5) Uij ? ?
C(2) 0.6396(8) 1.1865(9) 0.018(1) 0.026(5) Uij ? ?
C(3) 0.6415(8) 0.8249(9) 0.029(1) 0.025(5) Uij ? ?
C(4) 0.9320(7) 0.5303(8) -0.3278(10) 0.022(5) Uij ? ?
C(5) 0.8496(9) 0.332(1) -0.007(1) 0.034(5) Uij ? ?
C(6) 0.8452(8) 0.6465(9) 0.062(1) 0.027(5) Uij ? ?
C(7) 0.1556(8) 0.1270(8) 0.175(1) 0.026(6) Uij ? ?
C(8) 0.1080(8) 0.0894(10) 0.144(1) 0.037(7) Uij ? ?
C(9) 0.1152(8) 0.0239(10) 0.170(1) 0.043(8) Uij ? ?
C(10) 0.067(1) -0.0157(10) 0.142(1) 0.064(9) Uij ? ?
C(11) 0.1570(8) 0.1882(9) 0.043(1) 0.036(7) Uij ? ?
C(12) 0.1960(9) 0.1454(10) 0.013(1) 0.040(7) Uij ? ?
C(13) 0.1926(9) 0.1519(10) -0.078(1) 0.034(7) Uij ? ?
C(14) 0.224(1) 0.104(1) -0.114(1) 0.061(10) Uij ? ?
C(15) 0.1128(8) 0.2278(9) 0.1502(10) 0.031(7) Uij ? ?
C(16) 0.1034(8) 0.2352(10) 0.238(1) 0.036(7) Uij ? ?
C(17) 0.057(1) 0.272(1) 0.243(1) 0.058(9) Uij ? ?
C(18) 0.043(1) 0.280(1) 0.327(1) 0.07(1) Uij ? ?
C(19) 0.2102(8) 0.2162(9) 0.1810(10) 0.031(7) Uij ? ?
C(20) 0.2229(10) 0.281(1) 0.162(1) 0.045(8) Uij ? ?
C(21) 0.275(1) 0.300(1) 0.210(1) 0.062(10) Uij ? ?
C(22) 0.292(1) 0.364(1) 0.193(1) 0.10(1) Uij ? ?
C(23) 0.8709(8) 0.1169(10) 0.128(1) 0.035(7) Uij ? ?
C(24) 0.8955(10) 0.153(1) 0.067(1) 0.049(8) Uij ? ?
C(25) 0.955(1) 0.137(1) 0.076(1) 0.060(10) Uij ? ?
C(26) 0.9791(9) 0.168(1) 0.012(1) 0.057(9) Uij ? ?
C(27) 0.7821(8) 0.129(1) 0.042(1) 0.038(7) Uij ? ?
C(28) 0.7822(9) 0.069(1) 0.002(1) 0.048(7) Uij ? ?
C(29) 0.768(2) 0.074(1) -0.094(1) 0.11(1) Uij ? ?
C(30) 0.724(2) 0.106(2) -0.120(2) 0.15(2) Uij ? ?
C(31) 0.7949(9) 0.0845(9) 0.184(1) 0.038(7) Uij ? ?
C(32) 0.7389(10) 0.092(1) 0.196(1) 0.060(9) Uij ? ?
C(33) 0.720(1) 0.043(1) 0.251(1) 0.065(10) Uij ? ?
C(34) 0.748(1) 0.042(2) 0.336(2) 0.12(2) Uij ? ?
C(35) 0.8090(9) 0.1946(9) 0.161(1) 0.038(7) Uij ? ?
C(36) 0.836(1) 0.208(1) 0.249(1) 0.067(10) Uij ? ?
C(37) 0.840(1) 0.275(1) 0.269(2) 0.08(1) Uij ? ?
C(38a) 0.881(2) 0.298(2) 0.333(3) 0.07(1) Uij ? ?
C(38b) 0.880(2) 0.310(3) 0.249(3) 0.07 Uij ? ?
C(39) 0.5142(8) 0.1976(10) 0.546(1) 0.035(7) Uij ? ?
C(40) 0.5499(8) 0.1521(9) 0.5122(9) 0.027(6) Uij ? ?
C(41) 0.5525(9) 0.1647(9) 0.422(1) 0.036(7) Uij ? ?
C(42) 0.595(1) 0.125(1) 0.392(1) 0.058(9) Uij ? ?
C(43) 0.5521(8) 0.1757(9) 0.6931(9) 0.025(6) Uij ? ?
C(44) 0.5883(8) 0.2287(9) 0.706(1) 0.028(7) Uij ? ?
C(45) 0.6342(9) 0.215(1) 0.773(1) 0.050(8) Uij ? ?
C(46) 0.6763(9) 0.262(1) 0.778(1) 0.056(9) Uij ? ?
C(47) 0.4695(8) 0.1240(10) 0.627(1) 0.032(7) Uij ? ?
C(48) 0.4162(9) 0.120(1) 0.571(1) 0.042(8) Uij ? ?
C(49) 0.3929(8) 0.0576(10) 0.579(1) 0.035(7) Uij ? ?
C(50) 0.3435(9) 0.046(1) 0.517(1) 0.058(9) Uij ? ?
C(51) 0.4670(9) 0.2352(9) 0.651(1) 0.038(7) Uij ? ?
C(52) 0.4476(8) 0.2302(9) 0.734(1) 0.035(7) Uij ? ?
C(53) 0.4212(9) 0.287(1) 0.753(1) 0.042(8) Uij ? ?
C(54) 0.3974(9) 0.2833(10) 0.832(1) 0.040(8) Uij ? ?
C(55) 0.326(1) 0.050(2) 0.239(1) 0.11(1) Uij ? ?
C(56) 0.750(1) 0.068(2) 0.604(2) 0.15(2) Uij ? ?
H(1) 0.19 0.10 0.17 0.03 Uij ? ?
H(2) 0.16 0.13 0.23 0.03 Uij ? ?
H(3) 0.08 0.11 0.17 0.04 Uij ? ?
H(4) 0.10 0.09 0.09 0.04 Uij ? ?
H(5) 0.14 0.01 0.15 0.05 Uij ? ?
H(6) 0.12 0.02 0.23 0.05 Uij ? ?
H(7) 0.04 0.00 0.16 0.08 Uij ? ?
H(8) 0.06 -0.01 0.08 0.08 Uij ? ?
H(9) 0.07 -0.06 0.16 0.08 Uij ? ?
H(10) 0.12 0.18 0.02 0.04 Uij ? ?
H(11) 0.16 0.23 0.03 0.04 Uij ? ?
H(12) 0.23 0.16 0.04 0.05 Uij ? ?
H(13) 0.19 0.10 0.03 0.05 Uij ? ?
H(14) 0.16 0.15 -0.10 0.04 Uij ? ?
H(15) 0.21 0.19 -0.09 0.04 Uij ? ?
H(16) 0.21 0.06 -0.10 0.07 Uij ? ?
H(17) 0.22 0.11 -0.17 0.07 Uij ? ?
H(18) 0.26 0.11 -0.09 0.07 Uij ? ?
H(19) 0.12 0.27 0.13 0.03 Uij ? ?
H(20) 0.08 0.21 0.12 0.03 Uij ? ?
H(21) 0.10 0.20 0.26 0.04 Uij ? ?
H(22) 0.13 0.25 0.27 0.04 Uij ? ?
H(23) 0.06 0.31 0.22 0.07 Uij ? ?
H(24) 0.03 0.25 0.21 0.07 Uij ? ?
H(25) 0.07 0.30 0.36 0.08 Uij ? ?
H(26) 0.01 0.30 0.32 0.08 Uij ? ?
H(27) 0.04 0.24 0.35 0.08 Uij ? ?
H(28) 0.21 0.21 0.24 0.04 Uij ? ?
H(29) 0.24 0.19 0.17 0.04 Uij ? ?
H(30) 0.22 0.28 0.10 0.05 Uij ? ?
H(31) 0.20 0.31 0.18 0.05 Uij ? ?
H(32) 0.27 0.30 0.27 0.07 Uij ? ?
H(33) 0.30 0.27 0.20 0.07 Uij ? ?
H(34) 0.33 0.37 0.23 0.12 Uij ? ?
H(35) 0.30 0.37 0.14 0.12 Uij ? ?
H(36) 0.27 0.39 0.21 0.12 Uij ? ?
H(37) 0.89 0.12 0.18 0.04 Uij ? ?
H(38) 0.87 0.07 0.11 0.04 Uij ? ?
H(39) 0.88 0.14 0.01 0.06 Uij ? ?
H(40) 0.89 0.20 0.08 0.06 Uij ? ?
H(41) 0.97 0.15 0.13 0.07 Uij ? ?
H(42) 0.96 0.09 0.07 0.07 Uij ? ?
H(43) 1.02 0.16 0.02 0.07 Uij ? ?
H(44) 0.96 0.15 -0.04 0.07 Uij ? ?
H(45) 0.97 0.21 0.02 0.07 Uij ? ?
H(46) 0.75 0.14 0.05 0.05 Uij ? ?
H(47) 0.80 0.16 0.01 0.05 Uij ? ?
H(48) 0.82 0.05 0.02 0.06 Uij ? ?
H(49) 0.76 0.04 0.02 0.06 Uij ? ?
H(50) 0.80 0.09 -0.11 0.13 Uij ? ?
H(51) 0.76 0.03 -0.12 0.13 Uij ? ?
H(52) 0.73 0.15 -0.10 0.18 Uij ? ?
H(53) 0.72 0.11 -0.18 0.18 Uij ? ?
H(54) 0.70 0.09 -0.10 0.18 Uij ? ?
H(55) 0.80 0.05 0.16 0.05 Uij ? ?
H(56) 0.82 0.09 0.24 0.05 Uij ? ?
H(57) 0.74 0.13 0.22 0.07 Uij ? ?
H(58) 0.72 0.09 0.14 0.07 Uij ? ?
H(59) 0.68 0.05 0.25 0.08 Uij ? ?
H(60) 0.72 0.00 0.23 0.08 Uij ? ?
H(61) 0.73 0.01 0.37 0.15 Uij ? ?
H(62) 0.78 0.03 0.34 0.15 Uij ? ?
H(63) 0.74 0.08 0.36 0.15 Uij ? ?
H(64) 0.82 0.22 0.13 0.05 Uij ? ?
H(65) 0.77 0.20 0.16 0.05 Uij ? ?
H(66) 0.82 0.19 0.29 0.08 Uij ? ?
H(67) 0.87 0.19 0.26 0.08 Uij ? ?
H(68) 0.82 0.29 0.22 0.10 Uij ? ?
H(69) 0.82 0.28 0.32 0.10 Uij ? ?
H(73) 0.48 0.20 0.51 0.04 Uij ? ?
H(74) 0.53 0.24 0.55 0.04 Uij ? ?
H(75) 0.58 0.16 0.54 0.03 Uij ? ?
H(76) 0.54 0.11 0.52 0.03 Uij ? ?
H(77) 0.52 0.16 0.39 0.04 Uij ? ?
H(78) 0.56 0.21 0.42 0.04 Uij ? ?
H(79) 0.59 0.08 0.40 0.07 Uij ? ?
H(80) 0.60 0.13 0.34 0.07 Uij ? ?
H(81) 0.63 0.13 0.43 0.07 Uij ? ?
H(82) 0.54 0.17 0.74 0.03 Uij ? ?
H(83) 0.57 0.14 0.67 0.03 Uij ? ?
H(84) 0.60 0.24 0.66 0.03 Uij ? ?
H(85) 0.57 0.26 0.72 0.03 Uij ? ?
H(86) 0.62 0.21 0.82 0.06 Uij ? ?
H(87) 0.65 0.18 0.76 0.06 Uij ? ?
H(88) 0.70 0.25 0.82 0.07 Uij ? ?
H(89) 0.69 0.26 0.73 0.07 Uij ? ?
H(90) 0.66 0.30 0.79 0.07 Uij ? ?
H(91) 0.49 0.09 0.61 0.04 Uij ? ?
H(92) 0.46 0.12 0.68 0.04 Uij ? ?
H(93) 0.39 0.15 0.59 0.05 Uij ? ?
H(94) 0.42 0.13 0.52 0.05 Uij ? ?
H(95) 0.42 0.03 0.57 0.04 Uij ? ?
H(96) 0.38 0.05 0.63 0.04 Uij ? ?
H(97) 0.32 0.08 0.52 0.07 Uij ? ?
H(98) 0.35 0.05 0.46 0.07 Uij ? ?
H(99) 0.33 0.01 0.53 0.07 Uij ? ?
H(100) 0.49 0.27 0.65 0.05 Uij ? ?
H(101) 0.44 0.24 0.61 0.05 Uij ? ?
H(102) 0.42 0.20 0.73 0.04 Uij ? ?
H(103) 0.48 0.22 0.78 0.04 Uij ? ?
H(104) 0.45 0.32 0.76 0.05 Uij ? ?
H(105) 0.39 0.29 0.71 0.05 Uij ? ?
H(106) 0.38 0.32 0.84 0.05 Uij ? ?
H(107) 0.37 0.25 0.83 0.05 Uij ? ?
H(108) 0.42 0.27 0.88 0.05 Uij ? ?
H(109) 0.32 0.01 0.24 0.13 Uij ? ?
H(110) 0.36 0.06 0.26 0.13 Uij ? ?
H(111) 0.76 0.10 0.57 0.18 Uij ? ?
H(112) 0.75 0.03 0.58 0.18 Uij ? ?
H(113) 0.84 0.30 0.22 0.09 Uij ? ?
H(114) 0.81 0.29 0.29 0.09 Uij ? ?

loop_
_atom_type_symbol
_atom_type_oxidation_number
_atom_type_number_in_cell
_atom_type_scat_dispersion_real
_atom_type_scat_dispersion_imag
_atom_type_scat_source
Ta 0 24 -0.705 6.523 'International Tables'
Cl 0 64 0.148 0.159 'International Tables'
S 0 24 0.125 0.123 'International Tables'
N 0 36 0.006 0.003 'International Tables'
C 0 224 0.003 0.002 'International Tables'
H 0 448 0.000 0.000 'International Tables'

loop_
_geom_angle_atom_site_label_1
_geom_angle_atom_site_label_2
_geom_angle_atom_site_label_3
_geom_angle
_geom_angle_site_symmetry_1
_geom_angle_site_symmetry_2
_geom_angle_site_symmetry_3
_geom_angle_publ_flag
Ta(2) Ta(1) Ta(2) 90.09(3) ? ? ? yes
Ta(2) Ta(1) Ta(3) 59.92(3) ? ? ? yes
Ta(2) Ta(1) Ta(3) 60.24(3) ? ? ? yes
Ta(2) Ta(1) Cl(1) 53.12(9) ? ? ? yes
Ta(2) Ta(1) Cl(2) 143.6(1) ? ? ? yes
Ta(2) Ta(1) Cl(4) 95.8(1) ? ? ? yes
Ta(2) Ta(1) Cl(6) 96.5(1) ? ? ? yes
Ta(2) Ta(1) N(1) 133.2(4) ? ? ? yes
Ta(2) Ta(1) Ta(3) 60.29(3) ? ? ? yes
Ta(2) Ta(1) Ta(3) 60.02(3) ? ? ? yes
Ta(2) Ta(1) Cl(1) 143.20(10) ? ? ? yes
Ta(2) Ta(1) Cl(2) 53.5(1) ? ? ? yes
Ta(2) Ta(1) Cl(4) 95.8(1) ? ? ? yes
Ta(2) Ta(1) Cl(6) 95.5(1) ? ? ? yes
Ta(2) Ta(1) N(1) 136.7(4) ? ? ? yes
Ta(3) Ta(1) Ta(3) 90.32(3) ? ? ? yes
Ta(3) Ta(1) Cl(1) 94.9(1) ? ? ? yes
Ta(3) Ta(1) Cl(2) 95.9(1) ? ? ? yes
Ta(3) Ta(1) Cl(4) 53.08(10) ? ? ? yes
Ta(3) Ta(1) Cl(6) 143.60(10) ? ? ? yes
Ta(3) Ta(1) N(1) 134.6(4) ? ? ? yes
Ta(3) Ta(1) Cl(1) 96.5(1) ? ? ? yes
Ta(3) Ta(1) Cl(2) 96.2(1) ? ? ? yes
Ta(3) Ta(1) Cl(4) 143.4(1) ? ? ? yes
Ta(3) Ta(1) Cl(6) 53.29(9) ? ? ? yes
Ta(3) Ta(1) N(1) 135.0(4) ? ? ? yes
Cl(1) Ta(1) Cl(2) 163.2(1) ? ? ? yes
Cl(1) Ta(1) Cl(4) 88.0(2) ? ? ? yes
Cl(1) Ta(1) Cl(6) 90.4(2) ? ? ? yes
Cl(1) Ta(1) N(1) 80.1(4) ? ? ? yes
Cl(2) Ta(1) Cl(4) 88.3(2) ? ? ? yes
Cl(2) Ta(1) Cl(6) 88.5(2) ? ? ? yes
Cl(2) Ta(1) N(1) 83.1(4) ? ? ? yes
Cl(4) Ta(1) Cl(6) 163.3(1) ? ? ? yes
Cl(4) Ta(1) N(1) 81.6(4) ? ? ? yes
Cl(6) Ta(1) N(1) 81.8(4) ? ? ? yes
Ta(1) Ta(2) Ta(1) 89.91(3) ? ? ? yes
Ta(1) Ta(2) Ta(3) 60.09(3) ? ? ? yes
Ta(1) Ta(2) Ta(3) 59.91(3) ? ? ? yes
Ta(1) Ta(2) Cl(1) 53.6(1) ? ? ? yes
Ta(1) Ta(2) Cl(2) 143.5(1) ? ? ? yes
Ta(1) Ta(2) Cl(3) 96.3(1) ? ? ? yes
Ta(1) Ta(2) Cl(5) 94.7(1) ? ? ? yes
Ta(1) Ta(2) N(2) 135.9(3) ? ? ? yes
Ta(1) Ta(2) Ta(3) 60.13(3) ? ? ? yes
Ta(1) Ta(2) Ta(3) 60.02(3) ? ? ? yes
Ta(1) Ta(2) Cl(1) 143.5(1) ? ? ? yes
Ta(1) Ta(2) Cl(2) 53.6(1) ? ? ? yes
Ta(1) Ta(2) Cl(3) 95.9(1) ? ? ? yes
Ta(1) Ta(2) Cl(5) 96.9(1) ? ? ? yes
Ta(1) Ta(2) N(2) 134.1(3) ? ? ? yes
Ta(3) Ta(2) Ta(3) 90.22(3) ? ? ? yes
Ta(3) Ta(2) Cl(1) 95.3(1) ? ? ? yes
Ta(3) Ta(2) Cl(2) 96.3(1) ? ? ? yes
Ta(3) Ta(2) Cl(3) 53.4(1) ? ? ? yes
Ta(3) Ta(2) Cl(5) 143.4(1) ? ? ? yes
Ta(3) Ta(2) N(2) 135.7(5) ? ? ? yes
Ta(3) Ta(2) Cl(1) 96.6(1) ? ? ? yes
Ta(3) Ta(2) Cl(2) 95.8(1) ? ? ? yes
Ta(3) Ta(2) Cl(3) 143.6(1) ? ? ? yes
Ta(3) Ta(2) Cl(5) 53.2(1) ? ? ? yes
Ta(3) Ta(2) N(2) 134.1(5) ? ? ? yes
Cl(1) Ta(2) Cl(2) 163.0(2) ? ? ? yes
Cl(1) Ta(2) Cl(3) 88.1(2) ? ? ? yes
Cl(1) Ta(2) Cl(5) 88.2(2) ? ? ? yes
Cl(1) Ta(2) N(2) 82.4(4) ? ? ? yes
Cl(2) Ta(2) Cl(3) 88.9(2) ? ? ? yes
Cl(2) Ta(2) Cl(5) 89.9(2) ? ? ? yes
Cl(2) Ta(2) N(2) 80.6(4) ? ? ? yes
Cl(3) Ta(2) Cl(5) 163.1(2) ? ? ? yes
Cl(3) Ta(2) N(2) 82.4(5) ? ? ? yes
Cl(5) Ta(2) N(2) 80.9(5) ? ? ? yes
Ta(1) Ta(3) Ta(1) 89.68(3) ? ? ? yes
Ta(1) Ta(3) Ta(2) 59.98(3) ? ? ? yes
Ta(1) Ta(3) Ta(2) 59.68(3) ? ? ? yes
Ta(1) Ta(3) Cl(3) 96.1(1) ? ? ? yes
Ta(1) Ta(3) Cl(4) 52.8(1) ? ? ? yes
Ta(1) Ta(3) Cl(5) 96.4(1) ? ? ? yes
Ta(1) Ta(3) Cl(6) 143.2(1) ? ? ? yes
Ta(1) Ta(3) N(3) 133.0(4) ? ? ? yes
Ta(1) Ta(3) Ta(2) 59.85(3) ? ? ? yes
Ta(1) Ta(3) Ta(2) 59.85(3) ? ? ? yes
Ta(1) Ta(3) Cl(3) 95.6(1) ? ? ? yes
Ta(1) Ta(3) Cl(4) 142.4(1) ? ? ? yes
Ta(1) Ta(3) Cl(5) 94.4(1) ? ? ? yes
Ta(1) Ta(3) Cl(6) 53.5(1) ? ? ? yes
Ta(1) Ta(3) N(3) 137.3(4) ? ? ? yes
Ta(2) Ta(3) Ta(2) 89.78(3) ? ? ? yes
Ta(2) Ta(3) Cl(3) 53.2(1) ? ? ? yes
Ta(2) Ta(3) Cl(4) 95.6(1) ? ? ? yes
Ta(2) Ta(3) Cl(5) 142.6(1) ? ? ? yes
Ta(2) Ta(3) Cl(6) 95.5(1) ? ? ? yes
Ta(2) Ta(3) N(3) 135.8(5) ? ? ? yes
Ta(2) Ta(3) Cl(3) 143.0(1) ? ? ? yes
Ta(2) Ta(3) Cl(4) 95.1(1) ? ? ? yes
Ta(2) Ta(3) Cl(5) 52.9(1) ? ? ? yes
Ta(2) Ta(3) Cl(6) 96.3(1) ? ? ? yes
Ta(2) Ta(3) N(3) 134.3(5) ? ? ? yes
Cl(3) Ta(3) Cl(4) 89.5(2) ? ? ? yes
Cl(3) Ta(3) Cl(5) 164.0(2) ? ? ? yes
Cl(3) Ta(3) Cl(6) 88.0(2) ? ? ? yes
Cl(3) Ta(3) N(3) 82.6(5) ? ? ? yes
Cl(4) Ta(3) Cl(5) 90.1(2) ? ? ? yes
Cl(4) Ta(3) Cl(6) 164.0(2) ? ? ? yes
Cl(4) Ta(3) N(3) 80.3(4) ? ? ? yes
Cl(5) Ta(3) Cl(6) 87.9(2) ? ? ? yes
Cl(5) Ta(3) N(3) 81.6(5) ? ? ? yes
Cl(6) Ta(3) N(3) 83.8(4) ? ? ? yes
Ta(5) Ta(4) Ta(5) 90.10(3) ? ? ? yes
Ta(5) Ta(4) Ta(6) 60.03(3) ? ? ? yes
Ta(5) Ta(4) Ta(6) 59.90(3) ? ? ? yes
Ta(5) Ta(4) Cl(7) 95.6(1) ? ? ? yes
Ta(5) Ta(4) Cl(8) 143.4(1) ? ? ? yes
Ta(5) Ta(4) Cl(10) 53.2(1) ? ? ? yes
Ta(5) Ta(4) Cl(11) 95.1(1) ? ? ? yes
Ta(5) Ta(4) N(4) 134.8(4) ? ? ? yes
Ta(5) Ta(4) Ta(6) 60.23(3) ? ? ? yes
Ta(5) Ta(4) Ta(6) 60.23(3) ? ? ? yes
Ta(5) Ta(4) Cl(7) 96.5(1) ? ? ? yes
Ta(5) Ta(4) Cl(8) 53.3(1) ? ? ? yes
Ta(5) Ta(4) Cl(10) 143.3(1) ? ? ? yes
Ta(5) Ta(4) Cl(11) 96.7(1) ? ? ? yes
Ta(5) Ta(4) N(4) 135.1(4) ? ? ? yes
Ta(6) Ta(4) Ta(6) 90.24(3) ? ? ? yes
Ta(6) Ta(4) Cl(7) 53.4(1) ? ? ? yes
Ta(6) Ta(4) Cl(8) 96.4(1) ? ? ? yes
Ta(6) Ta(4) Cl(10) 95.8(1) ? ? ? yes
Ta(6) Ta(4) Cl(11) 143.5(1) ? ? ? yes
Ta(6) Ta(4) N(4) 134.0(4) ? ? ? yes
Ta(6) Ta(4) Cl(7) 143.6(1) ? ? ? yes
Ta(6) Ta(4) Cl(8) 95.8(1) ? ? ? yes
Ta(6) Ta(4) Cl(10) 95.5(1) ? ? ? yes
Ta(6) Ta(4) Cl(11) 53.3(1) ? ? ? yes
Ta(6) Ta(4) N(4) 135.8(4) ? ? ? yes
Cl(7) Ta(4) Cl(8) 89.9(2) ? ? ? yes
Cl(7) Ta(4) Cl(10) 88.2(2) ? ? ? yes
Cl(7) Ta(4) Cl(11) 162.9(1) ? ? ? yes
Cl(7) Ta(4) N(4) 80.6(4) ? ? ? yes
Cl(8) Ta(4) Cl(10) 163.4(2) ? ? ? yes
Cl(8) Ta(4) Cl(11) 89.4(2) ? ? ? yes
Cl(8) Ta(4) N(4) 81.8(4) ? ? ? yes
Cl(10) Ta(4) Cl(11) 87.5(2) ? ? ? yes
Cl(10) Ta(4) N(4) 81.6(4) ? ? ? yes
Cl(11) Ta(4) N(4) 82.4(4) ? ? ? yes
Ta(4) Ta(5) Ta(4) 89.90(3) ? ? ? yes
Ta(4) Ta(5) Ta(6) 59.80(3) ? ? ? yes
Ta(4) Ta(5) Ta(6) 59.96(3) ? ? ? yes
Ta(4) Ta(5) Cl(8) 143.2(1) ? ? ? yes
Ta(4) Ta(5) Cl(9) 95.3(1) ? ? ? yes
Ta(4) Ta(5) Cl(10) 53.1(1) ? ? ? yes
Ta(4) Ta(5) Cl(12) 96.1(1) ? ? ? yes
Ta(4) Ta(5) N(5) 133.0(4) ? ? ? yes
Ta(4) Ta(5) Ta(6) 60.19(3) ? ? ? yes
Ta(4) Ta(5) Ta(6) 60.10(3) ? ? ? yes
Ta(4) Ta(5) Cl(8) 53.3(1) ? ? ? yes
Ta(4) Ta(5) Cl(9) 96.0(1) ? ? ? yes
Ta(4) Ta(5) Cl(10) 143.0(1) ? ? ? yes
Ta(4) Ta(5) Cl(12) 95.5(1) ? ? ? yes
Ta(4) Ta(5) N(5) 137.1(4) ? ? ? yes
Ta(6) Ta(5) Ta(6) 90.14(4) ? ? ? yes
Ta(6) Ta(5) Cl(8) 95.7(1) ? ? ? yes
Ta(6) Ta(5) Cl(9) 52.9(1) ? ? ? yes
Ta(6) Ta(5) Cl(10) 95.6(1) ? ? ? yes
Ta(6) Ta(5) Cl(12) 143.3(1) ? ? ? yes
Ta(6) Ta(5) N(5) 134.2(5) ? ? ? yes
Ta(6) Ta(5) Cl(8) 96.2(1) ? ? ? yes
Ta(6) Ta(5) Cl(9) 143.1(1) ? ? ? yes
Ta(6) Ta(5) Cl(10) 95.5(1) ? ? ? yes
Ta(6) Ta(5) Cl(12) 53.1(1) ? ? ? yes
Ta(6) Ta(5) N(5) 135.6(5) ? ? ? yes
Cl(8) Ta(5) Cl(9) 88.8(2) ? ? ? yes
Cl(8) Ta(5) Cl(10) 163.7(2) ? ? ? yes
Cl(8) Ta(5) Cl(12) 88.9(2) ? ? ? yes
Cl(8) Ta(5) N(5) 83.8(4) ? ? ? yes
Cl(9) Ta(5) Cl(10) 88.6(2) ? ? ? yes
Cl(9) Ta(5) Cl(12) 163.8(2) ? ? ? yes
Cl(9) Ta(5) N(5) 81.3(5) ? ? ? yes
Cl(10) Ta(5) Cl(12) 89.1(2) ? ? ? yes
Cl(10) Ta(5) N(5) 79.9(4) ? ? ? yes
Cl(12) Ta(5) N(5) 82.5(5) ? ? ? yes
Ta(4) Ta(6) Ta(4) 89.76(3) ? ? ? yes
Ta(4) Ta(6) Ta(5) 60.17(3) ? ? ? yes
Ta(4) Ta(6) Ta(5) 59.67(3) ? ? ? yes
Ta(4) Ta(6) Cl(7) 53.4(1) ? ? ? yes
Ta(4) Ta(6) Cl(9) 95.7(1) ? ? ? yes
Ta(4) Ta(6) Cl(11) 142.9(1) ? ? ? yes
Ta(4) Ta(6) Cl(12) 95.4(1) ? ? ? yes
Ta(4) Ta(6) N(6) 135.0(4) ? ? ? yes
Ta(4) Ta(6) Ta(5) 59.58(3) ? ? ? yes
Ta(4) Ta(6) Ta(5) 60.14(3) ? ? ? yes
Ta(4) Ta(6) Cl(7) 143.2(1) ? ? ? yes
Ta(4) Ta(6) Cl(9) 95.6(1) ? ? ? yes
Ta(4) Ta(6) Cl(11) 53.1(1) ? ? ? yes
Ta(4) Ta(6) Cl(12) 96.4(1) ? ? ? yes
Ta(4) Ta(6) N(6) 135.2(4) ? ? ? yes
Ta(5) Ta(6) Ta(5) 89.86(4) ? ? ? yes
Ta(5) Ta(6) Cl(7) 95.7(1) ? ? ? yes
Ta(5) Ta(6) Cl(9) 53.1(1) ? ? ? yes
Ta(5) Ta(6) Cl(11) 96.1(1) ? ? ? yes
Ta(5) Ta(6) Cl(12) 143.2(1) ? ? ? yes
Ta(5) Ta(6) N(6) 134.2(5) ? ? ? yes
Ta(5) Ta(6) Cl(7) 96.1(1) ? ? ? yes
Ta(5) Ta(6) Cl(9) 143.0(1) ? ? ? yes
Ta(5) Ta(6) Cl(11) 95.1(1) ? ? ? yes
Ta(5) Ta(6) Cl(12) 53.4(1) ? ? ? yes
Ta(5) Ta(6) N(6) 135.9(5) ? ? ? yes
Cl(7) Ta(6) Cl(9) 88.1(2) ? ? ? yes
Cl(7) Ta(6) Cl(11) 163.7(2) ? ? ? yes
Cl(7) Ta(6) Cl(12) 88.9(2) ? ? ? yes
Cl(7) Ta(6) N(6) 81.5(4) ? ? ? yes
Cl(9) Ta(6) Cl(11) 89.9(2) ? ? ? yes
Cl(9) Ta(6) Cl(12) 163.6(2) ? ? ? yes
Cl(9) Ta(6) N(6) 81.1(5) ? ? ? yes
Cl(11) Ta(6) Cl(12) 88.4(2) ? ? ? yes
Cl(11) Ta(6) N(6) 82.2(4) ? ? ? yes
Cl(12) Ta(6) N(6) 82.6(5) ? ? ? yes
Ta(1) Cl(1) Ta(2) 73.3(1) ? ? ? yes
Ta(1) Cl(2) Ta(2) 72.9(1) ? ? ? yes
Ta(2) Cl(3) Ta(3) 73.4(1) ? ? ? yes
Ta(1) Cl(4) Ta(3) 74.2(1) ? ? ? yes
Ta(2) Cl(5) Ta(3) 73.9(1) ? ? ? yes
Ta(1) Cl(6) Ta(3) 73.2(1) ? ? ? yes
Ta(4) Cl(7) Ta(6) 73.1(1) ? ? ? yes
Ta(4) Cl(8) Ta(5) 73.4(1) ? ? ? yes
Ta(5) Cl(9) Ta(6) 73.9(1) ? ? ? yes
Ta(4) Cl(10) Ta(5) 73.7(1) ? ? ? yes
Ta(4) Cl(11) Ta(6) 73.5(1) ? ? ? yes
Ta(5) Cl(12) Ta(6) 73.5(1) ? ? ? yes
Ta(1) N(1) C(1) 155(1) ? ? ? yes
Ta(2) N(2) C(2) 168(1) ? ? ? yes
Ta(3) N(3) C(3) 152(1) ? ? ? yes
Ta(4) N(4) C(4) 174(1) ? ? ? yes
Ta(5) N(5) C(5) 159(1) ? ? ? yes
Ta(6) N(6) C(6) 159(1) ? ? ? yes
C(7) N(7) C(11) 112(1) ? ? ? yes
C(7) N(7) C(15) 110(1) ? ? ? yes
C(7) N(7) C(19) 103(1) ? ? ? yes
C(11) N(7) C(15) 106(1) ? ? ? yes
C(11) N(7) C(19) 110(1) ? ? ? yes
C(15) N(7) C(19) 112(1) ? ? ? yes
C(23) N(8) C(27) 112(1) ? ? ? yes
C(23) N(8) C(31) 107(1) ? ? ? yes
C(23) N(8) C(35) 112(1) ? ? ? yes
C(27) N(8) C(31) 109(1) ? ? ? yes
C(27) N(8) C(35) 106(1) ? ? ? yes
C(31) N(8) C(35) 109(1) ? ? ? yes
C(39) N(9) C(43) 108(1) ? ? ? yes
C(39) N(9) C(47) 110(1) ? ? ? yes
C(39) N(9) C(51) 106(1) ? ? ? yes
C(43) N(9) C(47) 108(1) ? ? ? yes
C(43) N(9) C(51) 113(1) ? ? ? yes
C(47) N(9) C(51) 109(1) ? ? ? yes
S(1) C(1) N(1) 176(1) ? ? ? yes
S(2) C(2) N(2) 178(1) ? ? ? yes
S(3) C(3) N(3) 178(1) ? ? ? yes
S(4) C(4) N(4) 178(1) ? ? ? yes
S(5) C(5) N(5) 178(1) ? ? ? yes
S(6) C(6) N(6) 177(1) ? ? ? yes
N(7) C(7) C(8) 116(1) ? ? ? yes
C(7) C(8) C(9) 111(1) ? ? ? yes
C(8) C(9) C(10) 113(1) ? ? ? yes
N(7) C(11) C(12) 116(1) ? ? ? yes
C(11) C(12) C(13) 110(1) ? ? ? yes
C(12) C(13) C(14) 113(1) ? ? ? yes
N(7) C(15) C(16) 117(1) ? ? ? yes
C(15) C(16) C(17) 112(1) ? ? ? yes
C(16) C(17) C(18) 116(2) ? ? ? yes
N(7) C(19) C(20) 117(1) ? ? ? yes
C(19) C(20) C(21) 111(1) ? ? ? yes
C(20) C(21) C(22) 115(2) ? ? ? yes
N(8) C(23) C(24) 114(1) ? ? ? yes
C(23) C(24) C(25) 109(1) ? ? ? yes
C(24) C(25) C(26) 111(1) ? ? ? yes
N(8) C(27) C(28) 113(1) ? ? ? yes
C(27) C(28) C(29) 111(1) ? ? ? yes
C(28) C(29) C(30) 113(2) ? ? ? yes
N(8) C(31) C(32) 116(1) ? ? ? yes
C(31) C(32) C(33) 114(2) ? ? ? yes
C(32) C(33) C(34) 114(2) ? ? ? yes
N(8) C(35) C(36) 116(1) ? ? ? yes
C(35) C(36) C(37) 112(2) ? ? ? yes
C(36) C(37) C(38a) 120(3) ? ? ? yes
C(36) C(37) C(38b) 120(3) ? ? ? yes
C(38a) C(37) C(38b) 59(2) ? ? ? yes
C(37) C(38a) C(38b) 58(3) ? ? ? yes
C(37) C(38b) C(38a) 62(3) ? ? ? yes
N(9) C(39) C(40) 116(1) ? ? ? yes
C(39) C(40) C(41) 111(1) ? ? ? yes
C(40) C(41) C(42) 111(1) ? ? ? yes
N(9) C(43) C(44) 117(1) ? ? ? yes
C(43) C(44) C(45) 110(1) ? ? ? yes
C(44) C(45) C(46) 112(2) ? ? ? yes
N(9) C(47) C(48) 119(1) ? ? ? yes
C(47) C(48) C(49) 110(1) ? ? ? yes
C(48) C(49) C(50) 113(1) ? ? ? yes
N(9) C(51) C(52) 115(1) ? ? ? yes
C(51) C(52) C(53) 111(1) ? ? ? yes
C(52) C(53) C(54) 114(1) ? ? ? yes
Cl(13) C(55) Cl(14) 109(1) ? ? ? yes
Cl(15) C(56) Cl(16) 114(1) ? ? ? yes

loop_
_geom_bond_atom_site_label_1
_geom_bond_atom_site_label_2
_geom_bond_distance
_geom_bond_site_symmetry_1
_geom_bond_site_symmetry_2
_geom_bond_publ_flag
Ta(1) Ta(2) 2.928(1) ? ? yes
Ta(1) Ta(2) 2.922(1) ? ? yes
Ta(1) Ta(3) 2.932(1) ? ? yes
Ta(1) Ta(3) 2.930(1) ? ? yes
Ta(1) Cl(1) 2.460(5) ? ? yes
Ta(1) Cl(2) 2.460(5) ? ? yes
Ta(1) Cl(4) 2.426(5) ? ? yes
Ta(1) Cl(6) 2.462(5) ? ? yes
Ta(1) N(1) 2.15(1) ? ? yes
Ta(2) Ta(3) 2.927(1) ? ? yes
Ta(2) Ta(3) 2.940(1) ? ? yes
Ta(2) Cl(1) 2.445(4) ? ? yes
Ta(2) Cl(2) 2.459(4) ? ? yes
Ta(2) Cl(3) 2.446(5) ? ? yes
Ta(2) Cl(5) 2.439(5) ? ? yes
Ta(2) N(2) 2.17(2) ? ? yes
Ta(3) Cl(3) 2.450(5) ? ? yes
Ta(3) Cl(4) 2.436(4) ? ? yes
Ta(3) Cl(5) 2.451(5) ? ? yes
Ta(3) Cl(6) 2.454(4) ? ? yes
Ta(3) N(3) 2.13(2) ? ? yes
Ta(4) Ta(5) 2.939(1) ? ? yes
Ta(4) Ta(5) 2.915(1) ? ? yes
Ta(4) Ta(6) 2.928(1) ? ? yes
Ta(4) Ta(6) 2.934(1) ? ? yes
Ta(4) Cl(7) 2.458(5) ? ? yes
Ta(4) Cl(8) 2.439(5) ? ? yes
Ta(4) Cl(10) 2.449(6) ? ? yes
Ta(4) Cl(11) 2.447(5) ? ? yes
Ta(4) N(4) 2.17(1) ? ? yes
Ta(5) Ta(6) 2.935(1) ? ? yes
Ta(5) Ta(6) 2.932(1) ? ? yes
Ta(5) Cl(8) 2.440(4) ? ? yes
Ta(5) Cl(9) 2.444(5) ? ? yes
Ta(5) Cl(10) 2.452(4) ? ? yes
Ta(5) Cl(12) 2.454(6) ? ? yes
Ta(5) N(5) 2.15(2) ? ? yes
Ta(6) Cl(7) 2.457(4) ? ? yes
Ta(6) Cl(9) 2.437(5) ? ? yes
Ta(6) Cl(11) 2.453(4) ? ? yes
Ta(6) Cl(12) 2.446(5) ? ? yes
Ta(6) N(6) 2.18(2) ? ? yes
Cl(13) C(55) 1.73(2) ? ? yes
Cl(14) C(55) 1.81(3) ? ? yes
Cl(15) C(56) 1.58(3) ? ? yes
Cl(16) C(56) 1.81(4) ? ? yes
S(1) C(1) 1.61(2) ? ? yes
S(2) C(2) 1.56(2) ? ? yes
S(3) C(3) 1.65(2) ? ? yes
S(4) C(4) 1.60(2) ? ? yes
S(5) C(5) 1.61(2) ? ? yes
S(6) C(6) 1.59(2) ? ? yes
N(1) C(1) 1.17(2) ? ? yes
N(2) C(2) 1.20(2) ? ? yes
N(3) C(3) 1.16(2) ? ? yes
N(4) C(4) 1.17(2) ? ? yes
N(5) C(5) 1.17(2) ? ? yes
N(6) C(6) 1.16(2) ? ? yes
N(7) C(7) 1.53(2) ? ? yes
N(7) C(11) 1.53(2) ? ? yes
N(7) C(15) 1.48(2) ? ? yes
N(7) C(19) 1.52(2) ? ? yes
N(8) C(23) 1.46(2) ? ? yes
N(8) C(27) 1.54(2) ? ? yes
N(8) C(31) 1.53(2) ? ? yes
N(8) C(35) 1.50(2) ? ? yes
N(9) C(39) 1.52(2) ? ? yes
N(9) C(43) 1.55(2) ? ? yes
N(9) C(47) 1.52(2) ? ? yes
N(9) C(51) 1.50(2) ? ? yes
C(7) C(8) 1.49(3) ? ? yes
C(8) C(9) 1.50(3) ? ? yes
C(9) C(10) 1.52(3) ? ? yes
C(11) C(12) 1.52(3) ? ? yes
C(12) C(13) 1.50(2) ? ? yes
C(13) C(14) 1.50(3) ? ? yes
C(15) C(16) 1.51(2) ? ? yes
C(16) C(17) 1.46(3) ? ? yes
C(17) C(18) 1.50(3) ? ? yes
C(19) C(20) 1.50(3) ? ? yes
C(20) C(21) 1.49(3) ? ? yes
C(21) C(22) 1.50(3) ? ? yes
C(23) C(24) 1.50(3) ? ? yes
C(24) C(25) 1.56(3) ? ? yes
C(25) C(26) 1.48(3) ? ? yes
C(27) C(28) 1.47(3) ? ? yes
C(28) C(29) 1.56(3) ? ? yes
C(29) C(30) 1.33(4) ? ? yes
C(31) C(32) 1.50(3) ? ? yes
C(32) C(33) 1.53(3) ? ? yes
C(33) C(34) 1.46(3) ? ? yes
C(35) C(36) 1.53(3) ? ? yes
C(36) C(37) 1.51(3) ? ? yes
C(37) C(38a) 1.45(5) ? ? yes
C(37) C(38b) 1.39(6) ? ? yes
C(38a) C(38b) 1.40(6) ? ? yes
C(39) C(40) 1.52(3) ? ? yes
C(40) C(41) 1.51(2) ? ? yes
C(41) C(42) 1.55(3) ? ? yes
C(43) C(44) 1.48(3) ? ? yes
C(44) C(45) 1.50(3) ? ? yes
C(45) C(46) 1.49(3) ? ? yes
C(47) C(48) 1.52(3) ? ? yes
C(48) C(49) 1.49(3) ? ? yes
C(49) C(50) 1.51(3) ? ? yes
C(51) C(52) 1.53(2) ? ? yes
C(52) C(53) 1.47(3) ? ? yes
C(53) C(54) 1.54(2) ? ? yes
